data_7018239
loop_
_publ_author_name
'Zlatogorsky, Sergey'
'Ingleson, Michael J.'

_publ_section_title
;
 Synthesis and solvent dependent reactivity of chelating
 bis-N-heterocyclic carbene complexes of Fe((II)) hydrides.
;
_journal_issue 9
_journal_name_full 'Dalton transactions (Cambridge, England : 2003)'
_journal_page_first 2685
_journal_page_last 2693
_journal_paper_doi 10.1039/c2dt12048h
_journal_volume 41
_journal_year 2012
_chemical_formula_moiety 'C43 H70 B2 N4'
_chemical_formula_sum 'C43 H70 B2 N4'
_chemical_formula_weight 664.65
_chemical_name_systematic
;
?
;
_space_group_IT_number 14
_symmetry_cell_setting monoclinic
_symmetry_space_group_name_Hall '-P 2ybc'
_symmetry_space_group_name_H-M 'P 1 21/c 1'
_atom_sites_solution_hydrogens geom
_atom_sites_solution_primary direct
_atom_sites_solution_secondary difmap
_audit_creation_method SHELXL-97
_cell_angle_alpha 90.00
_cell_angle_beta 98.163(5)
_cell_angle_gamma 90.00
_cell_formula_units_Z 4
_cell_length_a 13.8268(6)
_cell_length_b 9.5632(5)
_cell_length_c 31.8206(17)
_cell_measurement_reflns_used 5898
_cell_measurement_temperature 100(2)
_cell_measurement_theta_max 28.3544
_cell_measurement_theta_min 3.0684
_cell_volume 4165.0(4)
_computing_cell_refinement
;
CrysAlis RED, Oxford Diffraction Ltd.,
Version 1.171.33.52 (release 06-11-2009 CrysAlis171 .NET)
(compiled Nov 6 2009,16:24:50)
;
_computing_data_collection
;
CrysAlis CCD, Oxford Diffraction Ltd.,
Version 1.171.33.52 (release 06-11-2009 CrysAlis171 .NET)
(compiled Nov 6 2009,16:24:50)
;
_computing_data_reduction
;
CrysAlis RED, Oxford Diffraction Ltd.,
Version 1.171.33.52 (release 06-11-2009 CrysAlis171 .NET)
(compiled Nov 6 2009,16:24:50)
;
_computing_molecular_graphics 'SHELXL-97 (Sheldrick, 1997)'
_computing_publication_material 'SHELXL-97 (Sheldrick, 1997)'
_computing_structure_refinement 'SHELXL-97 (Sheldrick, 1997)'
_computing_structure_solution 'SHELXS-97 (Sheldrick, 1990)'
_diffrn_ambient_temperature 100(2)
_diffrn_detector_area_resol_mean 8.3367
_diffrn_measured_fraction_theta_full 0.997
_diffrn_measured_fraction_theta_max 0.997
_diffrn_measurement_device_type 'Oxford Diffraction XCalibur 2'
_diffrn_measurement_method 'phi and omega'
_diffrn_radiation_monochromator graphite
_diffrn_radiation_source 'Enhance (Mo) X-ray Source'
_diffrn_radiation_type MoK\a
_diffrn_radiation_wavelength 0.71073
_diffrn_reflns_av_R_equivalents 0.0620
_diffrn_reflns_av_sigmaI/netI 0.0825
_diffrn_reflns_limit_h_max 16
_diffrn_reflns_limit_h_min -16
_diffrn_reflns_limit_k_max 11
_diffrn_reflns_limit_k_min -11
_diffrn_reflns_limit_l_max 37
_diffrn_reflns_limit_l_min -31
_diffrn_reflns_number 23155
_diffrn_reflns_theta_full 25.02
_diffrn_reflns_theta_max 25.02
_diffrn_reflns_theta_min 3.74
_exptl_absorpt_coefficient_mu 0.060
_exptl_absorpt_correction_T_max 0.9910
_exptl_absorpt_correction_T_min 0.9532
_exptl_absorpt_correction_type multi-scan
_exptl_absorpt_process_details
;
CrysAlisPro, Oxford Diffraction Ltd.,
Version 1.171.33.52 (release 06-11-2009 CrysAlis171 .NET)
(compiled Nov 6 2009,16:24:50)
Empirical absorption correction using spherical harmonics,
implemented in SCALE3 ABSPACK scaling algorithm.
;
_exptl_crystal_colour yellow
_exptl_crystal_density_diffrn 1.060
_exptl_crystal_density_method 'not measured'
_exptl_crystal_description block
_exptl_crystal_F_000 1464
_exptl_crystal_size_max 0.80
_exptl_crystal_size_mid 0.30
_exptl_crystal_size_min 0.15
_refine_diff_density_max 0.683
_refine_diff_density_min -0.519
_refine_diff_density_rms 0.063
_refine_ls_extinction_method none
_refine_ls_goodness_of_fit_ref 1.048
_refine_ls_hydrogen_treatment constr
_refine_ls_matrix_type full
_refine_ls_number_parameters 456
_refine_ls_number_reflns 7325
_refine_ls_number_restraints 256
_refine_ls_restrained_S_all 1.068
_refine_ls_R_factor_all 0.1475
_refine_ls_R_factor_gt 0.0939
_refine_ls_shift/su_max 0.000
_refine_ls_shift/su_mean 0.000
_refine_ls_structure_factor_coef Fsqd
_refine_ls_weighting_details 'calc w=1/[\s^2^(Fo^2^)+(0.1415P)^2^+2.4643P] where P=(Fo^2^+2Fc^2^)/3'
_refine_ls_weighting_scheme calc
_refine_ls_wR_factor_gt 0.2496
_refine_ls_wR_factor_ref 0.2728
_reflns_number_gt 4159
_reflns_number_total 7325
_reflns_threshold_expression >2sigma(I)
_cod_data_source_file c2dt12048h.txt
_cod_data_source_block c:\workdo~1\crystals\omji77~1\bet3ad~1\omji77
_cod_original_sg_symbol_H-M P21/c
_cod_database_code 7018239

loop_
_symmetry_equiv_pos_as_xyz
'x, y, z'
'-x, y+1/2, -z+1/2'
'-x, -y, -z'
'x, -y-1/2, z-1/2'

loop_
_atom_site_label
_atom_site_type_symbol
_atom_site_fract_x
_atom_site_fract_y
_atom_site_fract_z
_atom_site_U_iso_or_equiv
_atom_site_adp_type
_atom_site_occupancy
_atom_site_symmetry_multiplicity
_atom_site_calc_flag
_atom_site_refinement_flags
N1 N 0.4133(2) -0.0013(4) 0.12193(11) 0.0401(9) Uani 1 1 d .
N2 N 0.3114(2) 0.1606(4) 0.10039(9) 0.0311(8) Uani 1 1 d .
N3 N 0.5700(2) -0.1081(4) 0.12880(11) 0.0373(8) Uani 1 1 d .
N4 N 0.7238(2) -0.1057(3) 0.14711(9) 0.0289(7) Uani 1 1 d .
B1 B 0.2801(3) -0.0875(5) 0.05674(18) 0.0455(13) Uani 1 1 d .
B2 B 0.6234(3) -0.2752(5) 0.19553(16) 0.0413(12) Uani 1 1 d .
C1 C 0.3332(2) 0.0251(4) 0.09203(12) 0.0334(9) Uani 1 1 d .
C2 C 0.4386(3) 0.1137(5) 0.14722(13) 0.0510(12) Uani 1 1 d U
H2 H 0.4915 0.1195 0.1698 0.061 Uiso 1 1 calc R
C3 C 0.3756(3) 0.2146(5) 0.13432(13) 0.0466(11) Uani 1 1 d U
H3 H 0.3744 0.3061 0.1459 0.056 Uiso 1 1 calc R
C4 C 0.4657(3) -0.1340(5) 0.12729(18) 0.0570(14) Uani 1 1 d .
H4A H 0.4531 -0.1796 0.1539 0.068 Uiso 1 1 calc R
H4B H 0.4425 -0.1971 0.1033 0.068 Uiso 1 1 calc R
C5 C 0.3638(4) -0.1105(7) 0.0194(2) 0.107(2) Uani 1 1 d U
H5A H 0.3700 -0.0197 0.0051 0.128 Uiso 1 1 calc R
H5B H 0.4285 -0.1326 0.0356 0.128 Uiso 1 1 calc R
C6 C 0.3420(5) -0.2150(8) -0.0129(2) 0.107(2) Uani 1 1 d U
H6A H 0.3287 -0.3042 0.0003 0.161 Uiso 1 1 calc R
H6B H 0.3980 -0.2257 -0.0284 0.161 Uiso 1 1 calc R
H6C H 0.2845 -0.1864 -0.0326 0.161 Uiso 1 1 calc R
C7 C 0.2575(4) -0.2308(6) 0.0804(2) 0.0756(16) Uani 1 1 d U
H7A H 0.2150 -0.2903 0.0600 0.091 Uiso 1 1 calc R
H7B H 0.3198 -0.2816 0.0885 0.091 Uiso 1 1 calc R
C8 C 0.2098(4) -0.2117(6) 0.1188(2) 0.0870(18) Uani 1 1 d U
H8A H 0.2529 -0.1577 0.1399 0.131 Uiso 1 1 calc R
H8B H 0.1969 -0.3033 0.1306 0.131 Uiso 1 1 calc R
H8C H 0.1480 -0.1614 0.1112 0.131 Uiso 1 1 calc R
C9 C 0.1790(3) -0.0237(4) 0.03134(13) 0.0396(10) Uani 1 1 d U
H9A H 0.1396 0.0133 0.0525 0.048 Uiso 1 1 calc R
H9B H 0.1958 0.0564 0.0141 0.048 Uiso 1 1 calc R
C10 C 0.1151(3) -0.1237(5) 0.00226(16) 0.0632(14) Uani 1 1 d U
H10A H 0.1528 -0.1618 -0.0190 0.095 Uiso 1 1 calc R
H10B H 0.0580 -0.0733 -0.0121 0.095 Uiso 1 1 calc R
H10C H 0.0934 -0.2003 0.0191 0.095 Uiso 1 1 calc R
C11 C 0.2407(3) 0.2533(4) 0.07688(12) 0.0293(8) Uani 1 1 d U
C12 C 0.2703(3) 0.3292(4) 0.04321(12) 0.0300(8) Uani 1 1 d U
C13 C 0.2052(3) 0.4268(4) 0.02360(13) 0.0371(9) Uani 1 1 d U
H13 H 0.2228 0.4808 0.0008 0.045 Uiso 1 1 calc R
C14 C 0.1153(3) 0.4472(4) 0.03653(14) 0.0406(9) Uani 1 1 d U
H14 H 0.0720 0.5156 0.0228 0.049 Uiso 1 1 calc R
C15 C 0.0879(3) 0.3694(4) 0.06906(13) 0.0380(9) Uani 1 1 d U
H15 H 0.0250 0.3834 0.0770 0.046 Uiso 1 1 calc R
C16 C 0.1495(3) 0.2709(4) 0.09062(12) 0.0309(8) Uani 1 1 d U
C17 C 0.3695(3) 0.3122(4) 0.02974(12) 0.0352(9) Uani 1 1 d U
H17 H 0.3984 0.2231 0.0423 0.042 Uiso 1 1 calc R
C18 C 0.3650(3) 0.3031(5) -0.01833(13) 0.0403(10) Uani 1 1 d U
H18A H 0.3209 0.2272 -0.0293 0.060 Uiso 1 1 calc R
H18B H 0.4305 0.2845 -0.0254 0.060 Uiso 1 1 calc R
H18C H 0.3407 0.3917 -0.0312 0.060 Uiso 1 1 calc R
C19 C 0.4369(3) 0.4334(6) 0.04738(16) 0.0596(13) Uani 1 1 d U
H19A H 0.4096 0.5222 0.0358 0.089 Uiso 1 1 calc R
H19B H 0.5019 0.4198 0.0391 0.089 Uiso 1 1 calc R
H19C H 0.4422 0.4351 0.0784 0.089 Uiso 1 1 calc R
C20 C 0.1189(3) 0.1914(5) 0.12758(12) 0.0379(9) Uani 1 1 d U
H20 H 0.1636 0.1094 0.1335 0.045 Uiso 1 1 calc R
C21 C 0.1294(3) 0.2833(6) 0.16767(14) 0.0577(13) Uani 1 1 d U
H21A H 0.1975 0.3135 0.1747 0.087 Uiso 1 1 calc R
H21B H 0.1103 0.2293 0.1914 0.087 Uiso 1 1 calc R
H21C H 0.0871 0.3654 0.1624 0.087 Uiso 1 1 calc R
C22 C 0.0141(3) 0.1358(5) 0.11798(14) 0.0511(11) Uani 1 1 d U
H22A H -0.0318 0.2145 0.1149 0.077 Uiso 1 1 calc R
H22B H 0.0003 0.0756 0.1413 0.077 Uiso 1 1 calc R
H22C H 0.0068 0.0817 0.0915 0.077 Uiso 1 1 calc R
C23 C 0.6408(3) -0.1616(4) 0.15825(12) 0.0311(9) Uani 1 1 d .
C24 C 0.6071(3) -0.0238(4) 0.10008(13) 0.0388(10) Uani 1 1 d U
H24 H 0.5711 0.0236 0.0767 0.047 Uiso 1 1 calc R
C25 C 0.7041(3) -0.0215(4) 0.11155(12) 0.0369(9) Uani 1 1 d U
H25 H 0.7504 0.0283 0.0979 0.044 Uiso 1 1 calc R
C26 C 0.5590(4) -0.1890(7) 0.2305(2) 0.0837(19) Uani 1 1 d U
H26A H 0.6044 -0.1687 0.2568 0.100 Uiso 1 1 calc R
H26B H 0.5366 -0.0981 0.2177 0.100 Uiso 1 1 calc R
C27 C 0.4738(4) -0.2634(7) 0.2423(2) 0.0903(19) Uani 1 1 d U
H27A H 0.4217 -0.2656 0.2180 0.136 Uiso 1 1 calc R
H27B H 0.4503 -0.2149 0.2661 0.136 Uiso 1 1 calc R
H27C H 0.4925 -0.3592 0.2508 0.136 Uiso 1 1 calc R
C28 C 0.5689(3) -0.4107(5) 0.17085(16) 0.0527(12) Uani 1 1 d U
H28A H 0.5570 -0.4810 0.1924 0.063 Uiso 1 1 calc R
H28B H 0.5043 -0.3802 0.1562 0.063 Uiso 1 1 calc R
C29 C 0.6239(4) -0.4813(5) 0.13841(16) 0.0625(13) Uani 1 1 d U
H29A H 0.6267 -0.4181 0.1144 0.094 Uiso 1 1 calc R
H29B H 0.5900 -0.5675 0.1283 0.094 Uiso 1 1 calc R
H29C H 0.6904 -0.5037 0.1517 0.094 Uiso 1 1 calc R
C30 C 0.7258(3) -0.3267(4) 0.22313(12) 0.0350(9) Uani 1 1 d U
H30A H 0.7674 -0.3685 0.2036 0.042 Uiso 1 1 calc R
H30B H 0.7605 -0.2439 0.2365 0.042 Uiso 1 1 calc R
C31 C 0.7131(3) -0.4333(5) 0.25783(13) 0.0427(10) Uani 1 1 d U
H31A H 0.6716 -0.3933 0.2773 0.064 Uiso 1 1 calc R
H31B H 0.7772 -0.4566 0.2736 0.064 Uiso 1 1 calc R
H31C H 0.6825 -0.5181 0.2448 0.064 Uiso 1 1 calc R
C32 C 0.8230(3) -0.1130(4) 0.17016(12) 0.0339(8) Uani 1 1 d U
C33 C 0.8486(3) -0.0190(4) 0.20311(12) 0.0398(9) Uani 1 1 d U
C34 C 0.9460(3) -0.0263(5) 0.22362(14) 0.0482(10) Uani 1 1 d U
H34 H 0.9670 0.0347 0.2467 0.058 Uiso 1 1 calc R
C35 C 1.0105(3) -0.1198(5) 0.21071(15) 0.0517(10) Uani 1 1 d U
H35 H 1.0755 -0.1232 0.2251 0.062 Uiso 1 1 calc R
C36 C 0.9830(3) -0.2079(5) 0.17770(14) 0.0493(10) Uani 1 1 d U
H36 H 1.0294 -0.2713 0.1692 0.059 Uiso 1 1 calc R
C37 C 0.8879(3) -0.2070(5) 0.15607(13) 0.0392(8) Uani 1 1 d U
C38 C 0.7792(4) 0.0891(5) 0.21487(14) 0.0513(10) Uani 1 1 d U
H38 H 0.7116 0.0607 0.2023 0.062 Uiso 1 1 calc R
C39 C 0.8027(5) 0.2310(5) 0.19469(17) 0.0715(15) Uani 1 1 d U
H39A H 0.8703 0.2578 0.2051 0.107 Uiso 1 1 calc R
H39B H 0.7582 0.3031 0.2025 0.107 Uiso 1 1 calc R
H39C H 0.7944 0.2216 0.1637 0.107 Uiso 1 1 calc R
C40 C 0.7811(4) 0.1059(5) 0.26299(15) 0.0609(13) Uani 1 1 d U
H40A H 0.7630 0.0172 0.2752 0.091 Uiso 1 1 calc R
H40B H 0.7344 0.1786 0.2685 0.091 Uiso 1 1 calc R
H40C H 0.8469 0.1329 0.2761 0.091 Uiso 1 1 calc R
C41 C 0.8616(3) -0.3000(5) 0.11814(14) 0.0460(10) Uani 1 1 d U
H41 H 0.7889 -0.2989 0.1107 0.055 Uiso 1 1 calc R
C42 C 0.9054(3) -0.2435(6) 0.07956(15) 0.0649(13) Uani 1 1 d U
H42A H 0.8832 -0.1472 0.0737 0.097 Uiso 1 1 calc R
H42B H 0.8840 -0.3021 0.0547 0.097 Uiso 1 1 calc R
H42C H 0.9769 -0.2451 0.0857 0.097 Uiso 1 1 calc R
C43 C 0.8932(4) -0.4526(6) 0.12737(19) 0.0701(14) Uani 1 1 d U
H43A H 0.9647 -0.4587 0.1312 0.105 Uiso 1 1 calc R
H43B H 0.8658 -0.5120 0.1035 0.105 Uiso 1 1 calc R
H43C H 0.8692 -0.4843 0.1533 0.105 Uiso 1 1 calc R

loop_
_atom_site_aniso_label
_atom_site_aniso_U_11
_atom_site_aniso_U_22
_atom_site_aniso_U_33
_atom_site_aniso_U_23
_atom_site_aniso_U_13
_atom_site_aniso_U_12
N1 0.0222(16) 0.057(2) 0.039(2) 0.0114(18) -0.0020(14) 0.0140(16)
N2 0.0213(15) 0.050(2) 0.0207(16) -0.0079(15) -0.0004(13) 0.0090(15)
N3 0.0204(16) 0.051(2) 0.039(2) 0.0077(17) -0.0016(14) 0.0130(15)
N4 0.0239(16) 0.0388(18) 0.0216(16) -0.0019(14) -0.0051(13) 0.0078(14)
B1 0.029(2) 0.042(3) 0.063(4) -0.012(3) -0.003(2) 0.007(2)
B2 0.028(2) 0.054(3) 0.042(3) 0.011(3) 0.008(2) 0.012(2)
C1 0.0179(18) 0.049(3) 0.033(2) 0.006(2) 0.0044(16) 0.0099(18)
C2 0.031(2) 0.090(3) 0.029(2) -0.011(2) -0.0044(17) 0.020(2)
C3 0.029(2) 0.078(3) 0.030(2) -0.022(2) -0.0044(17) 0.0165(19)
C4 0.024(2) 0.060(3) 0.084(4) 0.020(3) -0.002(2) 0.011(2)
C5 0.056(3) 0.112(5) 0.139(5) -0.090(4) -0.031(3) 0.046(3)
C6 0.097(4) 0.107(5) 0.118(5) -0.045(4) 0.014(4) 0.009(4)
C7 0.038(3) 0.062(3) 0.122(5) 0.017(3) -0.006(3) 0.005(2)
C8 0.052(3) 0.078(4) 0.131(5) 0.040(4) 0.012(3) 0.006(3)
C9 0.034(2) 0.045(2) 0.037(2) -0.011(2) -0.0010(18) 0.0017(19)
C10 0.053(3) 0.068(3) 0.063(3) -0.029(3) -0.012(2) 0.004(2)
C11 0.0241(16) 0.0347(18) 0.0265(17) -0.0100(15) -0.0053(13) 0.0067(15)
C12 0.0262(15) 0.0321(17) 0.0300(17) -0.0095(15) -0.0017(13) 0.0022(14)
C13 0.0343(18) 0.0319(18) 0.044(2) -0.0023(16) 0.0020(16) 0.0025(15)
C14 0.0328(18) 0.037(2) 0.050(2) -0.0005(17) -0.0026(16) 0.0120(16)
C15 0.0274(17) 0.043(2) 0.043(2) -0.0066(16) 0.0025(15) 0.0097(16)
C16 0.0250(16) 0.0373(18) 0.0294(16) -0.0081(14) 0.0007(13) 0.0082(14)
C17 0.0279(17) 0.041(2) 0.0354(19) -0.0072(17) 0.0009(15) 0.0024(16)
C18 0.034(2) 0.047(2) 0.040(2) -0.005(2) 0.0064(17) 0.0013(19)
C19 0.034(2) 0.083(3) 0.063(3) -0.027(3) 0.008(2) -0.014(2)
C20 0.0306(18) 0.053(2) 0.0302(19) -0.0050(16) 0.0034(15) 0.0163(17)
C21 0.054(3) 0.085(3) 0.033(2) -0.015(2) -0.001(2) 0.030(2)
C22 0.037(2) 0.075(3) 0.043(3) 0.007(2) 0.0119(19) 0.004(2)
C23 0.025(2) 0.041(2) 0.026(2) -0.0036(18) -0.0011(16) 0.0135(18)
C24 0.0324(19) 0.053(2) 0.029(2) 0.0047(19) -0.0045(16) 0.0151(19)
C25 0.0331(19) 0.048(2) 0.028(2) 0.0072(18) -0.0014(16) 0.0108(18)
C26 0.050(3) 0.110(4) 0.099(4) 0.062(4) 0.039(3) 0.047(3)
C27 0.079(4) 0.098(4) 0.099(4) 0.031(4) 0.032(3) 0.018(3)
C28 0.033(2) 0.059(3) 0.060(3) 0.019(2) -0.011(2) -0.001(2)
C29 0.061(3) 0.056(3) 0.062(3) -0.005(3) -0.018(2) -0.002(2)
C30 0.032(2) 0.043(2) 0.029(2) 0.0037(18) 0.0026(16) 0.0069(18)
C31 0.037(2) 0.051(2) 0.040(2) 0.009(2) 0.0040(19) 0.009(2)
C32 0.0266(17) 0.0448(19) 0.0272(18) 0.0071(15) -0.0065(14) 0.0006(15)
C33 0.0420(18) 0.0438(18) 0.0298(18) 0.0075(15) -0.0076(15) -0.0026(16)
C34 0.047(2) 0.054(2) 0.038(2) 0.0087(18) -0.0136(17) -0.0135(17)
C35 0.0318(19) 0.069(3) 0.049(2) 0.016(2) -0.0115(18) -0.0028(18)
C36 0.0278(18) 0.066(2) 0.050(2) 0.0132(19) -0.0057(17) 0.0057(18)
C37 0.0241(16) 0.0528(19) 0.0393(18) 0.0099(16) -0.0005(14) 0.0049(16)
C38 0.061(2) 0.050(2) 0.039(2) -0.0048(19) -0.0032(19) -0.0009(19)
C39 0.111(4) 0.050(2) 0.054(3) 0.001(2) 0.011(3) 0.010(3)
C40 0.074(3) 0.061(3) 0.048(2) -0.008(2) 0.006(2) -0.011(3)
C41 0.0266(19) 0.063(2) 0.048(2) -0.0020(18) 0.0051(16) 0.0111(18)
C42 0.043(3) 0.103(4) 0.050(3) -0.004(3) 0.010(2) -0.001(3)
C43 0.055(3) 0.068(3) 0.089(4) -0.006(3) 0.018(3) 0.026(3)

loop_
_atom_type_symbol
_atom_type_description
_atom_type_scat_dispersion_real
_atom_type_scat_dispersion_imag
_atom_type_scat_source
C C 0.0033 0.0016 'International Tables Vol C Tables 4.2.6.8 and 6.1.1.4'
B B 0.0013 0.0007 'International Tables Vol C Tables 4.2.6.8 and 6.1.1.4'
N N 0.0061 0.0033 'International Tables Vol C Tables 4.2.6.8 and 6.1.1.4'
H H 0.0000 0.0000 'International Tables Vol C Tables 4.2.6.8 and 6.1.1.4'

loop_
_geom_angle_atom_site_label_1
_geom_angle_atom_site_label_2
_geom_angle_atom_site_label_3
_geom_angle
C1 N1 C2 111.7(3)
C1 N1 C4 125.3(4)
C2 N1 C4 123.0(3)
C1 N2 C3 111.6(3)
C1 N2 C11 129.3(3)
C3 N2 C11 118.8(3)
C23 N3 C24 112.4(3)
C23 N3 C4 125.0(4)
C24 N3 C4 122.7(3)
C23 N4 C25 111.6(3)
C23 N4 C32 128.1(3)
C25 N4 C32 120.0(3)
C7 B1 C9 109.8(4)
C7 B1 C1 109.5(4)
C9 B1 C1 111.1(3)
C7 B1 C5 113.0(4)
C9 B1 C5 107.9(4)
C1 B1 C5 105.4(3)
C30 B2 C28 108.9(4)
C30 B2 C23 112.4(3)
C28 B2 C23 106.2(4)
C30 B2 C26 106.5(4)
C28 B2 C26 116.1(4)
C23 B2 C26 106.8(3)
N2 C1 N1 102.6(3)
N2 C1 B1 131.5(3)
N1 C1 B1 125.9(4)
C3 C2 N1 107.4(4)
C3 C2 H2 126.3
N1 C2 H2 126.3
C2 C3 N2 106.7(4)
C2 C3 H3 126.6
N2 C3 H3 126.6
N3 C4 N1 109.2(4)
N3 C4 H4A 109.8
N1 C4 H4A 109.8
N3 C4 H4B 109.8
N1 C4 H4B 109.8
H4A C4 H4B 108.3
C6 C5 B1 118.2(6)
C6 C5 H5A 107.8
B1 C5 H5A 107.8
C6 C5 H5B 107.8
B1 C5 H5B 107.8
H5A C5 H5B 107.1
C5 C6 H6A 109.5
C5 C6 H6B 109.5
H6A C6 H6B 109.5
C5 C6 H6C 109.5
H6A C6 H6C 109.5
H6B C6 H6C 109.5
C8 C7 B1 114.7(5)
C8 C7 H7A 108.6
B1 C7 H7A 108.6
C8 C7 H7B 108.6
B1 C7 H7B 108.6
H7A C7 H7B 107.6
C7 C8 H8A 109.5
C7 C8 H8B 109.5
H8A C8 H8B 109.5
C7 C8 H8C 109.5
H8A C8 H8C 109.5
H8B C8 H8C 109.5
C10 C9 B1 116.7(4)
C10 C9 H9A 108.1
B1 C9 H9A 108.1
C10 C9 H9B 108.1
B1 C9 H9B 108.1
H9A C9 H9B 107.3
C9 C10 H10A 109.5
C9 C10 H10B 109.5
H10A C10 H10B 109.5
C9 C10 H10C 109.5
H10A C10 H10C 109.5
H10B C10 H10C 109.5
C16 C11 C12 123.3(3)
C16 C11 N2 118.9(3)
C12 C11 N2 117.6(3)
C13 C12 C11 116.9(3)
C13 C12 C17 120.4(4)
C11 C12 C17 122.6(3)
C14 C13 C12 121.2(4)
C14 C13 H13 119.4
C12 C13 H13 119.4
C15 C14 C13 120.4(4)
C15 C14 H14 119.8
C13 C14 H14 119.8
C14 C15 C16 121.8(4)
C14 C15 H15 119.1
C16 C15 H15 119.1
C15 C16 C11 116.4(4)
C15 C16 C20 120.5(3)
C11 C16 C20 123.1(3)
C12 C17 C18 112.5(3)
C12 C17 C19 110.1(3)
C18 C17 C19 110.1(4)
C12 C17 H17 108.0
C18 C17 H17 108.0
C19 C17 H17 108.0
C17 C18 H18A 109.5
C17 C18 H18B 109.5
H18A C18 H18B 109.5
C17 C18 H18C 109.5
H18A C18 H18C 109.5
H18B C18 H18C 109.5
C17 C19 H19A 109.5
C17 C19 H19B 109.5
H19A C19 H19B 109.5
C17 C19 H19C 109.5
H19A C19 H19C 109.5
H19B C19 H19C 109.5
C16 C20 C22 112.4(3)
C16 C20 C21 110.7(4)
C22 C20 C21 109.8(3)
C16 C20 H20 107.9
C22 C20 H20 107.9
C21 C20 H20 107.9
C20 C21 H21A 109.5
C20 C21 H21B 109.5
H21A C21 H21B 109.5
C20 C21 H21C 109.5
H21A C21 H21C 109.5
H21B C21 H21C 109.5
C20 C22 H22A 109.5
C20 C22 H22B 109.5
H22A C22 H22B 109.5
C20 C22 H22C 109.5
H22A C22 H22C 109.5
H22B C22 H22C 109.5
N3 C23 N4 103.0(3)
N3 C23 B2 125.5(3)
N4 C23 B2 131.4(3)
C25 C24 N3 106.4(3)
C25 C24 H24 126.8
N3 C24 H24 126.8
C24 C25 N4 106.6(4)
C24 C25 H25 126.7
N4 C25 H25 126.7
C27 C26 B2 116.0(6)
C27 C26 H26A 108.3
B2 C26 H26A 108.3
C27 C26 H26B 108.3
B2 C26 H26B 108.3
H26A C26 H26B 107.4
C26 C27 H27A 109.5
C26 C27 H27B 109.5
H27A C27 H27B 109.5
C26 C27 H27C 109.5
H27A C27 H27C 109.5
H27B C27 H27C 109.5
C29 C28 B2 115.7(4)
C29 C28 H28A 108.4
B2 C28 H28A 108.4
C29 C28 H28B 108.4
B2 C28 H28B 108.4
H28A C28 H28B 107.4
C28 C29 H29A 109.5
C28 C29 H29B 109.5
H29A C29 H29B 109.5
C28 C29 H29C 109.5
H29A C29 H29C 109.5
H29B C29 H29C 109.5
C31 C30 B2 114.2(3)
C31 C30 H30A 108.7
B2 C30 H30A 108.7
C31 C30 H30B 108.7
B2 C30 H30B 108.7
H30A C30 H30B 107.6
C30 C31 H31A 109.5
C30 C31 H31B 109.5
H31A C31 H31B 109.5
C30 C31 H31C 109.5
H31A C31 H31C 109.5
H31B C31 H31C 109.5
C33 C32 C37 123.7(3)
C33 C32 N4 117.9(3)
C37 C32 N4 118.2(3)
C32 C33 C34 116.2(4)
C32 C33 C38 122.2(4)
C34 C33 C38 121.5(4)
C35 C34 C33 120.9(4)
C35 C34 H34 119.6
C33 C34 H34 119.6
C36 C35 C34 121.1(4)
C36 C35 H35 119.5
C34 C35 H35 119.5
C35 C36 C37 121.2(4)
C35 C36 H36 119.4
C37 C36 H36 119.4
C32 C37 C36 116.9(4)
C32 C37 C41 123.3(3)
C36 C37 C41 119.8(4)
C33 C38 C40 113.7(4)
C33 C38 C39 108.7(4)
C40 C38 C39 110.2(4)
C33 C38 H38 108.0
C40 C38 H38 108.0
C39 C38 H38 108.0
C38 C39 H39A 109.5
C38 C39 H39B 109.5
H39A C39 H39B 109.5
C38 C39 H39C 109.5
H39A C39 H39C 109.5
H39B C39 H39C 109.5
C38 C40 H40A 109.5
C38 C40 H40B 109.5
H40A C40 H40B 109.5
C38 C40 H40C 109.5
H40A C40 H40C 109.5
H40B C40 H40C 109.5
C37 C41 C43 112.2(4)
C37 C41 C42 110.7(4)
C43 C41 C42 110.6(4)
C37 C41 H41 107.7
C43 C41 H41 107.7
C42 C41 H41 107.7
C41 C42 H42A 109.5
C41 C42 H42B 109.5
H42A C42 H42B 109.5
C41 C42 H42C 109.5
H42A C42 H42C 109.5
H42B C42 H42C 109.5
C41 C43 H43A 109.5
C41 C43 H43B 109.5
H43A C43 H43B 109.5
C41 C43 H43C 109.5
H43A C43 H43C 109.5
H43B C43 H43C 109.5

loop_
_geom_bond_atom_site_label_1
_geom_bond_atom_site_label_2
_geom_bond_distance
N1 C1 1.377(5)
N1 C2 1.378(6)
N1 C4 1.459(5)
N2 C1 1.365(5)
N2 C3 1.396(5)
N2 C11 1.447(5)
N3 C23 1.356(5)
N3 C24 1.372(5)
N3 C4 1.458(5)
N4 C23 1.358(5)
N4 C25 1.384(5)
N4 C32 1.463(4)
B1 C7 1.616(8)
B1 C9 1.631(6)
B1 C1 1.651(6)
B1 C5 1.785(9)
B2 C30 1.632(6)
B2 C28 1.642(7)
B2 C23 1.651(6)
B2 C26 1.730(7)
C2 C3 1.326(6)
C2 H2 0.9500
C3 H3 0.9500
C4 H4A 0.9900
C4 H4B 0.9900
C5 C6 1.434(8)
C5 H5A 0.9900
C5 H5B 0.9900
C6 H6A 0.9800
C6 H6B 0.9800
C6 H6C 0.9800
C7 C8 1.481(8)
C7 H7A 0.9900
C7 H7B 0.9900
C8 H8A 0.9800
C8 H8B 0.9800
C8 H8C 0.9800
C9 C10 1.522(6)
C9 H9A 0.9900
C9 H9B 0.9900
C10 H10A 0.9800
C10 H10B 0.9800
C10 H10C 0.9800
C11 C16 1.402(5)
C11 C12 1.402(5)
C12 C13 1.382(5)
C12 C17 1.503(5)
C13 C14 1.378(5)
C13 H13 0.9500
C14 C15 1.371(6)
C14 H14 0.9500
C15 C16 1.385(5)
C15 H15 0.9500
C16 C20 1.511(6)
C17 C18 1.525(5)
C17 C19 1.542(6)
C17 H17 1.0000
C18 H18A 0.9800
C18 H18B 0.9800
C18 H18C 0.9800
C19 H19A 0.9800
C19 H19B 0.9800
C19 H19C 0.9800
C20 C22 1.533(6)
C20 C21 1.538(6)
C20 H20 1.0000
C21 H21A 0.9800
C21 H21B 0.9800
C21 H21C 0.9800
C22 H22A 0.9800
C22 H22B 0.9800
C22 H22C 0.9800
C24 C25 1.339(5)
C24 H24 0.9500
C25 H25 0.9500
C26 C27 1.471(8)
C26 H26A 0.9900
C26 H26B 0.9900
C27 H27A 0.9800
C27 H27B 0.9800
C27 H27C 0.9800
C28 C29 1.525(7)
C28 H28A 0.9900
C28 H28B 0.9900
C29 H29A 0.9800
C29 H29B 0.9800
C29 H29C 0.9800
C30 C31 1.531(6)
C30 H30A 0.9900
C30 H30B 0.9900
C31 H31A 0.9800
C31 H31B 0.9800
C31 H31C 0.9800
C32 C33 1.388(6)
C32 C37 1.389(6)
C33 C34 1.412(6)
C33 C38 1.494(6)
C34 C35 1.366(6)
C34 H34 0.9500
C35 C36 1.358(6)
C35 H35 0.9500
C36 C37 1.395(5)
C36 H36 0.9500
C37 C41 1.502(6)
C38 C40 1.536(6)
C38 C39 1.556(7)
C38 H38 1.0000
C39 H39A 0.9800
C39 H39B 0.9800
C39 H39C 0.9800
C40 H40A 0.9800
C40 H40B 0.9800
C40 H40C 0.9800
C41 C43 1.539(7)
C41 C42 1.542(6)
C41 H41 1.0000
C42 H42A 0.9800
C42 H42B 0.9800
C42 H42C 0.9800
C43 H43A 0.9800
C43 H43B 0.9800
C43 H43C 0.9800

loop_
_geom_torsion_atom_site_label_1
_geom_torsion_atom_site_label_2
_geom_torsion_atom_site_label_3
_geom_torsion_atom_site_label_4
_geom_torsion
C3 N2 C1 N1 -0.3(4)
C11 N2 C1 N1 172.8(3)
C3 N2 C1 B1 178.3(4)
C11 N2 C1 B1 -8.6(7)
C2 N1 C1 N2 0.0(4)
C4 N1 C1 N2 179.3(4)
C2 N1 C1 B1 -178.8(4)
C4 N1 C1 B1 0.5(6)
C7 B1 C1 N2 -127.6(4)
C9 B1 C1 N2 -6.1(6)
C5 B1 C1 N2 110.5(5)
C7 B1 C1 N1 50.7(5)
C9 B1 C1 N1 172.2(4)
C5 B1 C1 N1 -71.2(5)
C1 N1 C2 C3 0.3(5)
C4 N1 C2 C3 -179.0(4)
N1 C2 C3 N2 -0.5(5)
C1 N2 C3 C2 0.5(5)
C11 N2 C3 C2 -173.4(4)
C23 N3 C4 N1 132.0(4)
C24 N3 C4 N1 -47.2(6)
C1 N1 C4 N3 130.1(4)
C2 N1 C4 N3 -50.7(6)
C7 B1 C5 C6 53.9(7)
C9 B1 C5 C6 -67.8(7)
C1 B1 C5 C6 173.4(5)
C9 B1 C7 C8 -74.4(6)
C1 B1 C7 C8 47.9(5)
C5 B1 C7 C8 165.1(4)
C7 B1 C9 C10 -50.4(6)
C1 B1 C9 C10 -171.7(4)
C5 B1 C9 C10 73.2(5)
C1 N2 C11 C16 98.7(4)
C3 N2 C11 C16 -88.7(4)
C1 N2 C11 C12 -86.0(5)
C3 N2 C11 C12 86.6(4)
C16 C11 C12 C13 0.9(5)
N2 C11 C12 C13 -174.2(3)
C16 C11 C12 C17 178.1(3)
N2 C11 C12 C17 3.0(5)
C11 C12 C13 C14 -0.5(6)
C17 C12 C13 C14 -177.7(4)
C12 C13 C14 C15 -0.7(6)
C13 C14 C15 C16 1.6(6)
C14 C15 C16 C11 -1.1(6)
C14 C15 C16 C20 177.3(4)
C12 C11 C16 C15 -0.1(5)
N2 C11 C16 C15 174.9(3)
C12 C11 C16 C20 -178.5(4)
N2 C11 C16 C20 -3.5(5)
C13 C12 C17 C18 -47.3(5)
C11 C12 C17 C18 135.6(4)
C13 C12 C17 C19 76.0(5)
C11 C12 C17 C19 -101.1(4)
C15 C16 C20 C22 46.0(5)
C11 C16 C20 C22 -135.7(4)
C15 C16 C20 C21 -77.2(4)
C11 C16 C20 C21 101.0(4)
C24 N3 C23 N4 0.8(4)
C4 N3 C23 N4 -178.5(4)
C24 N3 C23 B2 -175.7(4)
C4 N3 C23 B2 5.0(6)
C25 N4 C23 N3 -0.6(4)
C32 N4 C23 N3 172.4(3)
C25 N4 C23 B2 175.6(4)
C32 N4 C23 B2 -11.4(6)
C30 B2 C23 N3 175.4(4)
C28 B2 C23 N3 56.4(5)
C26 B2 C23 N3 -68.1(5)
C30 B2 C23 N4 0.0(6)
C28 B2 C23 N4 -119.0(4)
C26 B2 C23 N4 116.5(5)
C23 N3 C24 C25 -0.7(5)
C4 N3 C24 C25 178.6(4)
N3 C24 C25 N4 0.3(4)
C23 N4 C25 C24 0.2(4)
C32 N4 C25 C24 -173.4(3)
C30 B2 C26 C27 -107.3(5)
C28 B2 C26 C27 14.1(6)
C23 B2 C26 C27 132.3(5)
C30 B2 C28 C29 -62.9(5)
C23 B2 C28 C29 58.4(5)
C26 B2 C28 C29 176.9(4)
C28 B2 C30 C31 -62.0(5)
C23 B2 C30 C31 -179.4(3)
C26 B2 C30 C31 63.9(5)
C23 N4 C32 C33 -82.0(5)
C25 N4 C32 C33 90.5(4)
C23 N4 C32 C37 102.2(5)
C25 N4 C32 C37 -85.3(5)
C37 C32 C33 C34 -2.4(6)
N4 C32 C33 C34 -177.9(3)
C37 C32 C33 C38 174.5(4)
N4 C32 C33 C38 -1.1(6)
C32 C33 C34 C35 1.1(6)
C38 C33 C34 C35 -175.8(4)
C33 C34 C35 C36 0.3(7)
C34 C35 C36 C37 -0.6(7)
C33 C32 C37 C36 2.1(6)
N4 C32 C37 C36 177.7(4)
C33 C32 C37 C41 -174.8(4)
N4 C32 C37 C41 0.7(6)
C35 C36 C37 C32 -0.6(6)
C35 C36 C37 C41 176.5(4)
C32 C33 C38 C40 137.7(4)
C34 C33 C38 C40 -45.7(6)
C32 C33 C38 C39 -99.2(5)
C34 C33 C38 C39 77.4(5)
C32 C37 C41 C43 -132.5(4)
C36 C37 C41 C43 50.6(6)
C32 C37 C41 C42 103.3(5)
C36 C37 C41 C42 -73.5(5)
